data_7048719
loop_
_publ_author_name
'Pandey, Madhusudan K.'
'Kunchur, Harish S.'
'Ananthnag, GS'
'Mague, Joel T.'
'Balakrishna, Maravanji Shivaramaiah'

_publ_section_title
;
 Catechol and 1,2,4,5-tetrahydroxybenzene functionalized
 cyclodiphosphazane ligands: synthesis, structural studies, and transition
 metal complexes&#x0278;
;
_journal_name_full 'Dalton Transactions'
_journal_paper_doi 10.1039/C8DT04819C
_journal_year 2019
_chemical_formula_moiety 'C32 H50 Br2 Cu2 N6 O4 P4'
_chemical_formula_sum 'C32 H50 Br2 Cu2 N6 O4 P4'
_chemical_formula_weight 993.56
_space_group_crystal_system triclinic
_space_group_IT_number 2
_space_group_name_Hall '-P 1'
_space_group_name_H-M_alt 'P -1'
_symmetry_space_group_name_Hall '-P 1'
_symmetry_space_group_name_H-M 'P -1'
_atom_sites_solution_hydrogens geom
_atom_sites_solution_primary dual
_audit_creation_date 2018-09-29
_audit_creation_method
;
Olex2 1.2
(compiled 2018.05.29 svn.r3508 for OlexSys, GUI svn.r5506)
;
_audit_update_record
;
2018-12-05 deposited with the CCDC.
2019-01-24 downloaded from the CCDC.
;
_cell_angle_alpha 86.8260(14)
_cell_angle_beta 79.3340(16)
_cell_angle_gamma 84.3383(15)
_cell_formula_units_Z 2
_cell_length_a 9.22027(18)
_cell_length_b 12.2451(2)
_cell_length_c 18.8242(3)
_cell_measurement_reflns_used 23355
_cell_measurement_temperature 150
_cell_measurement_theta_max 31.1090
_cell_measurement_theta_min 2.0150
_cell_volume 2076.91(6)
_computing_cell_refinement 'CrysAlisPro 1.171.38.46 (Rigaku OD, 2015)'
_computing_data_collection 'CrystalClear-SM Expert 2.0 r7 (Rigaku, 2011)'
_computing_data_reduction 'CrysAlisPro 1.171.38.46 (Rigaku OD, 2015)'
_computing_molecular_graphics 'Olex2 (Dolomanov et al., 2009)'
_computing_publication_material 'Olex2 (Dolomanov et al., 2009)'
_computing_structure_refinement 'ShelXL (Sheldrick, 2015)'
_computing_structure_solution 'ShelXT (Sheldrick, 2015)'
_diffrn_ambient_temperature 150.0
_diffrn_detector_area_resol_mean 28.5714
_diffrn_detector_type 'Rigaku Saturn724+'
_diffrn_measured_fraction_theta_full 0.999
_diffrn_measured_fraction_theta_max 0.999
_diffrn_measurement_details
;
List of Runs (angles in degrees, time in seconds):

  # Type    Start    End  Width  t~exp~   \w     \q     \k     \f   Frames
#--------------------------------------------------------------------------
  1  \w   -110.00  19.00   0.50   12.00    --  -20.00 -72.00-180.00  258
  2  \w   -110.00  16.00   0.50   12.00    --  -20.00   0.00  36.00  252
  3  \w    -87.00   9.00   0.50   12.00    --  -20.00 -72.00  36.00  192
  4  \w    -44.00  -1.00   0.50   12.00    --  -20.00  72.00 -36.00   86
  5  \w    -59.00 -28.50   0.50   12.00    --  -20.00  72.00-180.00   61
  6  \w   -110.00  25.00   0.50   12.00    --  -20.00   0.00 108.00  270
  7  \w   -110.00  10.00   0.50   12.00    --  -20.00 -72.00 108.00  240
  8  \w    -69.00  19.00   0.50   12.00    --  -20.00 -72.00-108.00  176
  9  \w    -42.50  -8.00   0.50   12.00    --  -20.00  72.00  36.00   69
 10  \w    -59.00 -28.50   0.50   12.00    --  -20.00  72.00-108.00   61
 11  \w    -59.00 -28.50   0.50   12.00    --  -20.00  72.00 108.00   61
 12  \w   -110.00  39.00   0.50   12.00    --  -20.00   0.00 -36.00  298
 13  \w    -78.00 -47.50   0.50   12.00    --  -20.00 -72.00 -36.00   61
;
_diffrn_measurement_device 'AFC12 (Right): Kappa 3 circle'
_diffrn_measurement_device_type 'Rigaku Saturn724+ (2x2 bin mode)'
_diffrn_measurement_method 'profile data from \w-scans'
_diffrn_measurement_specimen_support 'Mitegen 50um'
_diffrn_radiation_type MoK\a
_diffrn_radiation_wavelength 0.71073
_diffrn_reflns_av_R_equivalents 0.0658
_diffrn_reflns_av_unetI/netI 0.0364
_diffrn_reflns_Laue_measured_fraction_full 0.999
_diffrn_reflns_Laue_measured_fraction_max 0.999
_diffrn_reflns_limit_h_max 10
_diffrn_reflns_limit_h_min -10
_diffrn_reflns_limit_k_max 14
_diffrn_reflns_limit_k_min -14
_diffrn_reflns_limit_l_max 22
_diffrn_reflns_limit_l_min -22
_diffrn_reflns_number 40973
_diffrn_reflns_point_group_measured_fraction_full 0.999
_diffrn_reflns_point_group_measured_fraction_max 0.999
_diffrn_reflns_theta_full 25.000
_diffrn_reflns_theta_max 25.000
_diffrn_reflns_theta_min 1.967
_exptl_absorpt_coefficient_mu 3.144
_exptl_absorpt_correction_T_max 1.00000
_exptl_absorpt_correction_T_min 0.69950
_exptl_absorpt_correction_type numerical
_exptl_absorpt_process_details
;
CrysAlisPro 1.171.38.46 (Rigaku Oxford Diffraction, 2015)
Empirical absorption correction using spherical harmonics,
 implemented in SCALE3 ABSPACK scaling algorithm.
;
_exptl_crystal_colour colourless
_exptl_crystal_colour_primary colourless
_exptl_crystal_density_diffrn 1.589
_exptl_crystal_description plate
_exptl_crystal_F_000 1008
_exptl_crystal_size_max 0.21
_exptl_crystal_size_mid 0.161
_exptl_crystal_size_min 0.061
_refine_diff_density_max 0.663
_refine_diff_density_min -0.638
_refine_diff_density_rms 0.127
_refine_ls_extinction_method none
_refine_ls_goodness_of_fit_ref 1.035
_refine_ls_hydrogen_treatment constr
_refine_ls_matrix_type full
_refine_ls_number_parameters 465
_refine_ls_number_reflns 7296
_refine_ls_number_restraints 0
_refine_ls_restrained_S_all 1.035
_refine_ls_R_factor_all 0.0418
_refine_ls_R_factor_gt 0.0347
_refine_ls_shift/su_max 0.002
_refine_ls_shift/su_mean 0.000
_refine_ls_structure_factor_coef Fsqd
_refine_ls_weighting_details 'w=1/[\s^2^(Fo^2^)+(0.0467P)^2^+1.7255P] where P=(Fo^2^+2Fc^2^)/3'
_refine_ls_weighting_scheme calc
_refine_ls_wR_factor_gt 0.0832
_refine_ls_wR_factor_ref 0.0875
_reflns_Friedel_coverage 0.000
_reflns_number_gt 6389
_reflns_number_total 7296
_reflns_threshold_expression 'I > 2\s(I)'
_cod_data_source_file c8dt04819c2.cif
_cod_data_source_block compound-4
_cod_original_cell_volume 2076.91(7)
_cod_database_code 7048719
_shelx_shelxl_version_number 2014/7
_shelx_space_group_comment
;
The symmetry employed for this shelxl refinement is uniquely defined
by the following loop, which should always be used as a source of
symmetry information in preference to the above space-group names.
They are only intended as comments.
;
_olex2_refinement_description
;
1. Fixed Uiso
 At 1.2 times of:
  All C(H) groups
 At 1.5 times of:
  All C(H,H,H) groups
2.a Aromatic/amide H refined with riding coordinates:
 C23(H23), C4(H4), C20(H20), C5(H5), C22(H22), C3(H3), C21(H21), C2(H2)
2.b Idealised Me refined as rotating group:
 C18(H18A,H18B,H18C), C26(H26A,H26B,H26C), C27(H27A,H27B,H27C), C16(H16A,H16B,
 H16C), C12(H12A,H12B,H12C), C28(H28A,H28B,H28C), C8(H8A,H8B,H8C), C30(H30A,
 H30B,H30C), C31(H31A,H31B,H31C), C13(H13A,H13B,H13C), C32(H32A,H32B,H32C),
 C14(H14A,H14B,H14C), C10(H10A,H10B,H10C), C9(H9A,H9B,H9C)
;
_olex2_submission_special_instructions 'No special instructions were received'
_oxdiff_exptl_absorpt_empirical_details
;
Empirical correction (ABSPACK) includes:
- Absorption correction using spherical harmonics
- Frame scaling
- Detector area scaling
;

loop_
_space_group_symop_operation_xyz
'x, y, z'
'-x, -y, -z'

loop_
_atom_site_label
_atom_site_type_symbol
_atom_site_fract_x
_atom_site_fract_y
_atom_site_fract_z
_atom_site_U_iso_or_equiv
_atom_site_adp_type
_atom_site_occupancy
_atom_site_site_symmetry_order
_atom_site_calc_flag
_atom_site_refinement_flags_posn
Br1 Br 0.38980(4) 1.15059(3) 0.37258(2) 0.02978(10) Uani 1 1 d .
Cu1 Cu 0.21417(4) 1.08777(3) 0.30635(2) 0.01702(10) Uani 1 1 d .
Cu2 Cu 0.16266(4) 0.59449(3) 0.30467(2) 0.01745(10) Uani 1 1 d .
Br2 Br -0.04046(4) 0.69931(3) 0.37896(2) 0.03295(11) Uani 1 1 d .
P2 P 0.27609(9) 0.73279(6) 0.24345(4) 0.01565(17) Uani 1 1 d .
P3 P 0.11318(8) 0.44867(6) 0.25044(4) 0.01576(17) Uani 1 1 d .
P4 P 0.13779(8) 0.24269(6) 0.25012(4) 0.01539(17) Uani 1 1 d .
P1 P 0.29507(8) 0.93566(6) 0.24522(4) 0.01545(17) Uani 1 1 d .
O4 O 0.0687(2) 0.22102(16) 0.17805(11) 0.0218(5) Uani 1 1 d .
O1 O 0.4134(2) 0.95722(16) 0.17095(12) 0.0225(5) Uani 1 1 d .
O3 O 0.0380(2) 0.48133(16) 0.17919(12) 0.0218(5) Uani 1 1 d .
O2 O 0.3909(2) 0.70092(17) 0.16838(12) 0.0245(5) Uani 1 1 d .
N3 N 0.0183(3) 0.34387(19) 0.29025(14) 0.0168(5) Uani 1 1 d .
N2 N 0.3694(3) 0.81875(19) 0.28096(13) 0.0166(5) Uani 1 1 d .
N1 N 0.1806(3) 0.85043(19) 0.22102(13) 0.0170(5) Uani 1 1 d .
N4 N 0.2452(3) 0.34631(19) 0.22305(13) 0.0168(5) Uani 1 1 d .
N5 N 0.0465(3) 1.0297(2) 0.38130(15) 0.0260(6) Uani 1 1 d .
N6 N 0.2654(3) 0.5135(2) 0.38197(15) 0.0277(6) Uani 1 1 d .
C23 C -0.0802(4) 0.2463(3) 0.09131(17) 0.0237(7) Uani 1 1 d .
H23 H -0.0744 0.1684 0.0917 0.028 Uiso 1 1 calc R
C25 C -0.1242(3) 0.3399(2) 0.34197(18) 0.0214(7) Uani 1 1 d .
C19 C -0.0216(3) 0.4122(2) 0.13814(16) 0.0190(7) Uani 1 1 d .
C18 C 0.3520(4) 0.3869(3) 0.48387(19) 0.0327(8) Uani 1 1 d .
H18A H 0.3843 0.3135 0.4655 0.049 Uiso 1 1 calc GR
H18B H 0.2696 0.3822 0.5247 0.049 Uiso 1 1 calc GR
H18C H 0.4347 0.4171 0.4999 0.049 Uiso 1 1 calc GR
C17 C 0.3039(4) 0.4581(3) 0.42679(18) 0.0262(7) Uani 1 1 d .
C15 C -0.0581(4) 0.9983(3) 0.41455(17) 0.0238(7) Uani 1 1 d .
C24 C -0.0087(3) 0.2962(2) 0.13796(17) 0.0193(7) Uani 1 1 d .
C4 C 0.7165(4) 0.7507(3) 0.03513(18) 0.0277(8) Uani 1 1 d .
H4 H 0.7893 0.7064 0.0042 0.033 Uiso 1 1 calc R
C26 C -0.2202(4) 0.4466(3) 0.3319(2) 0.0307(8) Uani 1 1 d .
H26A H -0.1700 0.5089 0.3427 0.046 Uiso 1 1 calc GR
H26B H -0.3159 0.4449 0.3646 0.046 Uiso 1 1 calc GR
H26C H -0.2362 0.4545 0.2817 0.046 Uiso 1 1 calc GR
C20 C -0.1029(3) 0.4711(3) 0.09071(17) 0.0241(7) Uani 1 1 d .
H20 H -0.1122 0.5490 0.0907 0.029 Uiso 1 1 calc R
C27 C -0.0921(4) 0.3282(3) 0.41842(19) 0.0375(9) Uani 1 1 d .
H27A H -0.0228 0.2632 0.4227 0.056 Uiso 1 1 calc GR
H27B H -0.1846 0.3203 0.4528 0.056 Uiso 1 1 calc GR
H27C H -0.0480 0.3937 0.4292 0.056 Uiso 1 1 calc GR
C5 C 0.6030(4) 0.7031(3) 0.08097(17) 0.0248(7) Uani 1 1 d .
H5 H 0.5981 0.6261 0.0803 0.030 Uiso 1 1 calc R
C29 C 0.3957(3) 0.3492(2) 0.17712(17) 0.0191(7) Uani 1 1 d .
C22 C -0.1590(4) 0.3056(3) 0.04470(18) 0.0289(8) Uani 1 1 d .
H22 H -0.2058 0.2689 0.0132 0.035 Uiso 1 1 calc R
C16 C -0.1951(4) 0.9617(3) 0.45614(19) 0.0355(9) Uani 1 1 d .
H16A H -0.2798 1.0025 0.4391 0.053 Uiso 1 1 calc GR
H16B H -0.2002 0.9750 0.5075 0.053 Uiso 1 1 calc GR
H16C H -0.1976 0.8831 0.4499 0.053 Uiso 1 1 calc GR
C3 C 0.7239(4) 0.8621(3) 0.03437(18) 0.0290(8) Uani 1 1 d .
H3 H 0.8003 0.8957 0.0022 0.035 Uiso 1 1 calc R
C11 C 0.4838(3) 0.7986(3) 0.32786(17) 0.0210(7) Uani 1 1 d .
C12 C 0.4090(4) 0.8118(3) 0.40600(18) 0.0354(9) Uani 1 1 d .
H12A H 0.3603 0.8863 0.4121 0.053 Uiso 1 1 calc GR
H12B H 0.4833 0.7990 0.4373 0.053 Uiso 1 1 calc GR
H12C H 0.3350 0.7585 0.4191 0.053 Uiso 1 1 calc GR
C28 C -0.2015(4) 0.2434(3) 0.3239(2) 0.0301(8) Uani 1 1 d .
H28A H -0.2227 0.2545 0.2748 0.045 Uiso 1 1 calc GR
H28B H -0.2944 0.2381 0.3584 0.045 Uiso 1 1 calc GR
H28C H -0.1370 0.1753 0.3270 0.045 Uiso 1 1 calc GR
C8 C -0.0549(4) 0.9540(3) 0.2141(2) 0.0314(8) Uani 1 1 d .
H8A H -0.0982 0.9230 0.2615 0.047 Uiso 1 1 calc GR
H8B H -0.1325 0.9706 0.1848 0.047 Uiso 1 1 calc GR
H8C H -0.0109 1.0216 0.2205 0.047 Uiso 1 1 calc GR
C6 C 0.4958(3) 0.7646(2) 0.12807(16) 0.0202(7) Uani 1 1 d .
C30 C 0.3827(4) 0.4219(3) 0.10930(17) 0.0261(7) Uani 1 1 d .
H30A H 0.3124 0.3933 0.0834 0.039 Uiso 1 1 calc GR
H30B H 0.4800 0.4217 0.0777 0.039 Uiso 1 1 calc GR
H30C H 0.3474 0.4971 0.1233 0.039 Uiso 1 1 calc GR
C21 C -0.1700(4) 0.4194(3) 0.04397(18) 0.0291(8) Uani 1 1 d .
H21 H -0.2232 0.4614 0.0116 0.035 Uiso 1 1 calc R
C7 C 0.0639(4) 0.8718(3) 0.17606(17) 0.0225(7) Uani 1 1 d .
C31 C 0.4970(4) 0.3962(3) 0.22052(18) 0.0262(7) Uani 1 1 d .
H31A H 0.4572 0.4707 0.2343 0.039 Uiso 1 1 calc GR
H31B H 0.5962 0.3984 0.1910 0.039 Uiso 1 1 calc GR
H31C H 0.5030 0.3497 0.2642 0.039 Uiso 1 1 calc GR
C2 C 0.6191(4) 0.9250(3) 0.08081(17) 0.0248(7) Uani 1 1 d .
H2 H 0.6250 1.0020 0.0803 0.030 Uiso 1 1 calc R
C13 C 0.5988(4) 0.8801(3) 0.3047(2) 0.0327(8) Uani 1 1 d .
H13A H 0.6415 0.8719 0.2534 0.049 Uiso 1 1 calc GR
H13B H 0.6773 0.8660 0.3336 0.049 Uiso 1 1 calc GR
H13C H 0.5519 0.9549 0.3122 0.049 Uiso 1 1 calc GR
C1 C 0.5046(3) 0.8789(2) 0.12846(16) 0.0197(7) Uani 1 1 d .
C32 C 0.4530(4) 0.2320(3) 0.1568(2) 0.0300(8) Uani 1 1 d .
H32A H 0.4576 0.1863 0.2009 0.045 Uiso 1 1 calc GR
H32B H 0.5523 0.2317 0.1271 0.045 Uiso 1 1 calc GR
H32C H 0.3860 0.2026 0.1293 0.045 Uiso 1 1 calc GR
C14 C 0.5587(4) 0.6825(3) 0.3155(2) 0.0325(8) Uani 1 1 d .
H14A H 0.4863 0.6290 0.3321 0.049 Uiso 1 1 calc GR
H14B H 0.6403 0.6699 0.3426 0.049 Uiso 1 1 calc GR
H14C H 0.5977 0.6743 0.2638 0.049 Uiso 1 1 calc GR
C10 C 0.1306(4) 0.9196(3) 0.10212(19) 0.0367(9) Uani 1 1 d .
H10A H 0.1691 0.9897 0.1080 0.055 Uiso 1 1 calc GR
H10B H 0.0540 0.9316 0.0720 0.055 Uiso 1 1 calc GR
H10C H 0.2115 0.8683 0.0788 0.055 Uiso 1 1 calc GR
C9 C -0.0008(4) 0.7637(3) 0.1685(2) 0.0355(9) Uani 1 1 d .
H9A H 0.0773 0.7113 0.1441 0.053 Uiso 1 1 calc GR
H9B H -0.0801 0.7770 0.1401 0.053 Uiso 1 1 calc GR
H9C H -0.0410 0.7335 0.2167 0.053 Uiso 1 1 calc GR

loop_
_atom_site_aniso_label
_atom_site_aniso_U_11
_atom_site_aniso_U_22
_atom_site_aniso_U_33
_atom_site_aniso_U_23
_atom_site_aniso_U_13
_atom_site_aniso_U_12
Br1 0.0315(2) 0.02931(19) 0.03096(19) -0.00088(14) -0.00717(15) -0.01211(15)
Cu1 0.0160(2) 0.01036(18) 0.0235(2) 0.00076(14) -0.00100(15) -0.00085(14)
Cu2 0.0176(2) 0.01096(19) 0.0231(2) 0.00122(15) -0.00169(15) -0.00274(14)
Br2 0.0269(2) 0.0276(2) 0.0401(2) -0.00750(15) 0.00555(15) 0.00016(15)
P2 0.0153(4) 0.0098(4) 0.0208(4) 0.0003(3) -0.0004(3) -0.0021(3)
P3 0.0140(4) 0.0093(4) 0.0235(4) 0.0012(3) -0.0024(3) -0.0016(3)
P4 0.0130(4) 0.0092(4) 0.0232(4) 0.0006(3) -0.0018(3) -0.0008(3)
P1 0.0140(4) 0.0099(4) 0.0219(4) 0.0009(3) -0.0020(3) -0.0017(3)
O4 0.0254(12) 0.0133(11) 0.0285(12) -0.0002(9) -0.0099(10) -0.0008(9)
O1 0.0248(12) 0.0106(10) 0.0288(12) 0.0016(9) 0.0048(10) -0.0052(9)
O3 0.0265(12) 0.0114(10) 0.0293(12) 0.0028(9) -0.0108(10) -0.0021(9)
O2 0.0276(13) 0.0140(11) 0.0279(12) -0.0040(9) 0.0080(10) -0.0053(9)
N3 0.0105(13) 0.0099(12) 0.0285(14) 0.0009(10) 0.0002(11) -0.0011(10)
N2 0.0132(13) 0.0096(12) 0.0271(14) 0.0011(10) -0.0047(11) -0.0010(10)
N1 0.0192(14) 0.0102(12) 0.0229(13) 0.0032(10) -0.0075(11) -0.0028(10)
N4 0.0135(13) 0.0095(12) 0.0253(14) 0.0001(10) 0.0013(11) -0.0006(10)
N5 0.0255(16) 0.0213(15) 0.0300(15) 0.0031(12) -0.0021(13) -0.0044(12)
N6 0.0274(16) 0.0232(15) 0.0315(16) 0.0030(13) -0.0044(13) -0.0022(12)
C23 0.0202(17) 0.0258(17) 0.0242(17) -0.0069(14) 0.0015(13) -0.0042(14)
C25 0.0105(15) 0.0156(15) 0.0347(18) 0.0011(13) 0.0033(13) 0.0004(12)
C19 0.0158(16) 0.0200(16) 0.0202(15) 0.0009(12) -0.0001(12) -0.0029(13)
C18 0.044(2) 0.0274(19) 0.0278(18) 0.0063(15) -0.0103(16) -0.0032(16)
C17 0.0265(19) 0.0235(18) 0.0282(18) 0.0001(15) -0.0026(15) -0.0043(14)
C15 0.0248(19) 0.0203(17) 0.0251(17) -0.0047(13) -0.0007(15) -0.0012(14)
C24 0.0147(16) 0.0178(16) 0.0246(16) 0.0020(13) -0.0017(13) -0.0025(12)
C4 0.0222(18) 0.035(2) 0.0226(17) -0.0042(14) 0.0039(14) -0.0018(15)
C26 0.0122(17) 0.0193(17) 0.057(2) -0.0035(16) 0.0026(16) 0.0016(13)
C20 0.0187(17) 0.0249(17) 0.0271(17) 0.0042(14) -0.0015(14) -0.0018(14)
C27 0.037(2) 0.043(2) 0.0286(19) 0.0019(17) 0.0044(16) -0.0062(18)
C5 0.0247(18) 0.0218(17) 0.0258(17) -0.0051(13) 0.0019(14) -0.0016(14)
C29 0.0142(16) 0.0155(15) 0.0251(16) 0.0009(12) 0.0029(13) -0.0017(12)
C22 0.0224(18) 0.043(2) 0.0223(17) -0.0047(15) -0.0057(14) -0.0042(16)
C16 0.031(2) 0.041(2) 0.0316(19) -0.0049(16) 0.0101(16) -0.0156(17)
C3 0.0248(19) 0.034(2) 0.0251(17) 0.0062(15) 0.0027(14) -0.0073(15)
C11 0.0139(16) 0.0192(16) 0.0308(18) 0.0016(13) -0.0091(13) 0.0018(13)
C12 0.038(2) 0.042(2) 0.0259(18) 0.0017(16) -0.0105(16) 0.0060(18)
C28 0.0138(17) 0.0187(17) 0.056(2) 0.0028(16) 0.0004(16) -0.0049(13)
C8 0.0191(18) 0.0307(19) 0.047(2) 0.0026(16) -0.0144(16) -0.0031(15)
C6 0.0197(17) 0.0173(16) 0.0213(16) -0.0002(12) 0.0027(13) -0.0021(13)
C30 0.0243(18) 0.0269(18) 0.0243(17) 0.0036(14) 0.0027(14) -0.0050(14)
C21 0.0212(18) 0.040(2) 0.0257(18) 0.0045(15) -0.0057(14) 0.0006(15)
C7 0.0232(18) 0.0177(16) 0.0299(18) 0.0049(13) -0.0128(14) -0.0065(13)
C31 0.0165(17) 0.0323(19) 0.0296(18) 0.0007(15) -0.0020(14) -0.0064(14)
C2 0.0249(18) 0.0205(17) 0.0275(17) 0.0030(14) 0.0000(14) -0.0050(14)
C13 0.0229(19) 0.0256(18) 0.054(2) 0.0018(16) -0.0166(17) -0.0068(15)
C1 0.0191(17) 0.0172(16) 0.0207(15) 0.0002(12) 0.0020(13) -0.0018(13)
C32 0.0219(18) 0.0193(17) 0.043(2) -0.0034(15) 0.0115(15) -0.0029(14)
C14 0.0251(19) 0.0193(18) 0.055(2) -0.0022(16) -0.0151(17) 0.0053(15)
C10 0.038(2) 0.043(2) 0.032(2) 0.0098(17) -0.0134(17) -0.0069(18)
C9 0.043(2) 0.0216(18) 0.050(2) 0.0048(16) -0.0300(19) -0.0078(16)

loop_
_atom_type_symbol
_atom_type_description
_atom_type_scat_dispersion_real
_atom_type_scat_dispersion_imag
_atom_type_scat_source
C C 0.0033 0.0016 'International Tables Vol C Tables 4.2.6.8 and 6.1.1.4'
H H 0.0000 0.0000 'International Tables Vol C Tables 4.2.6.8 and 6.1.1.4'
Br Br -0.2901 2.4595 'International Tables Vol C Tables 4.2.6.8 and 6.1.1.4'
Cu Cu 0.3201 1.2651 'International Tables Vol C Tables 4.2.6.8 and 6.1.1.4'
N N 0.0061 0.0033 'International Tables Vol C Tables 4.2.6.8 and 6.1.1.4'
O O 0.0106 0.0060 'International Tables Vol C Tables 4.2.6.8 and 6.1.1.4'
P P 0.1023 0.0942 'International Tables Vol C Tables 4.2.6.8 and 6.1.1.4'

loop_
_geom_angle_atom_site_label_1
_geom_angle_atom_site_label_2
_geom_angle_atom_site_label_3
_geom_angle
_geom_angle_site_symmetry_1
_geom_angle_site_symmetry_3
P4 Cu1 Br1 102.20(3) 1_565 .
P1 Cu1 Br1 114.57(3) . .
P1 Cu1 P4 121.05(3) . 1_565
N5 Cu1 Br1 106.97(8) . .
N5 Cu1 P4 111.61(8) . 1_565
N5 Cu1 P1 100.02(8) . .
P2 Cu2 Br2 99.13(2) . .
P3 Cu2 Br2 118.39(3) . .
P3 Cu2 P2 122.41(3) . .
N6 Cu2 Br2 100.98(8) . .
N6 Cu2 P2 116.48(9) . .
N6 Cu2 P3 98.34(8) . .
Cu2 P2 P1 142.64(4) . .
O2 P2 Cu2 115.98(8) . .
O2 P2 P1 101.38(8) . .
O2 P2 N2 102.65(12) . .
O2 P2 N1 103.98(12) . .
N2 P2 Cu2 123.51(9) . .
N2 P2 P1 41.88(8) . .
N2 P2 N1 83.10(12) . .
N1 P2 Cu2 121.75(10) . .
N1 P2 P1 42.06(9) . .
Cu2 P3 P4 144.91(4) . .
O3 P3 Cu2 113.10(8) . .
O3 P3 P4 101.89(8) . .
O3 P3 N3 103.12(12) . .
O3 P3 N4 104.13(12) . .
N3 P3 Cu2 126.49(9) . .
N3 P3 P4 41.92(8) . .
N3 P3 N4 82.97(12) . .
N4 P3 Cu2 121.81(10) . .
N4 P3 P4 41.87(9) . .
Cu1 P4 P3 145.29(4) 1_545 .
O4 P4 Cu1 113.28(8) . 1_545
O4 P4 P3 101.43(8) . .
O4 P4 N3 102.86(12) . .
O4 P4 N4 103.72(12) . .
N3 P4 Cu1 124.88(9) . 1_545
N3 P4 P3 41.92(8) . .
N4 P4 Cu1 123.69(9) . 1_545
N4 P4 P3 42.02(8) . .
N4 P4 N3 83.12(12) . .
Cu1 P1 P2 144.70(4) . .
O1 P1 Cu1 113.44(8) . .
O1 P1 P2 101.85(8) . .
O1 P1 N2 103.18(12) . .
O1 P1 N1 104.15(12) . .
N2 P1 Cu1 124.62(9) . .
N2 P1 P2 41.80(9) . .
N2 P1 N1 82.94(12) . .
N1 P1 Cu1 123.27(9) . .
N1 P1 P2 41.97(8) . .
C24 O4 P4 128.04(19) . .
C1 O1 P1 127.46(19) . .
C19 O3 P3 127.87(18) . .
C6 O2 P2 127.52(19) . .
P4 N3 P3 96.16(13) . .
C25 N3 P3 132.7(2) . .
C25 N3 P4 131.1(2) . .
P2 N2 P1 96.32(13) . .
C11 N2 P2 132.1(2) . .
C11 N2 P1 131.6(2) . .
P2 N1 P1 95.96(13) . .
C7 N1 P2 131.4(2) . .
C7 N1 P1 130.6(2) . .
P4 N4 P3 96.12(13) . .
C29 N4 P3 130.9(2) . .
C29 N4 P4 131.98(19) . .
C15 N5 Cu1 169.7(3) . .
C17 N6 Cu2 168.9(3) . .
C24 C23 H23 118.8 . .
C22 C23 H23 118.8 . .
C22 C23 C24 122.4(3) . .
N3 C25 C26 108.1(2) . .
N3 C25 C27 108.8(3) . .
N3 C25 C28 108.3(3) . .
C27 C25 C26 110.5(3) . .
C27 C25 C28 111.7(3) . .
C28 C25 C26 109.3(3) . .
O3 C19 C24 129.5(3) . .
O3 C19 C20 111.9(3) . .
C20 C19 C24 118.7(3) . .
H18A C18 H18B 109.5 . .
H18A C18 H18C 109.5 . .
H18B C18 H18C 109.5 . .
C17 C18 H18A 109.5 . .
C17 C18 H18B 109.5 . .
C17 C18 H18C 109.5 . .
N6 C17 C18 179.5(4) . .
N5 C15 C16 177.9(4) . .
O4 C24 C23 112.7(3) . .
O4 C24 C19 129.1(3) . .
C23 C24 C19 118.2(3) . .
C5 C4 H4 120.1 . .
C3 C4 H4 120.1 . .
C3 C4 C5 119.9(3) . .
C25 C26 H26A 109.5 . .
C25 C26 H26B 109.5 . .
C25 C26 H26C 109.5 . .
H26A C26 H26B 109.5 . .
H26A C26 H26C 109.5 . .
H26B C26 H26C 109.5 . .
C19 C20 H20 119.0 . .
C21 C20 C19 121.9(3) . .
C21 C20 H20 119.0 . .
C25 C27 H27A 109.5 . .
C25 C27 H27B 109.5 . .
C25 C27 H27C 109.5 . .
H27A C27 H27B 109.5 . .
H27A C27 H27C 109.5 . .
H27B C27 H27C 109.5 . .
C4 C5 H5 119.0 . .
C4 C5 C6 122.0(3) . .
C6 C5 H5 119.0 . .
N4 C29 C30 108.8(2) . .
N4 C29 C31 108.7(2) . .
N4 C29 C32 108.0(2) . .
C31 C29 C30 110.3(3) . .
C31 C29 C32 110.5(3) . .
C32 C29 C30 110.6(3) . .
C23 C22 H22 120.2 . .
C23 C22 C21 119.6(3) . .
C21 C22 H22 120.2 . .
C15 C16 H16A 109.5 . .
C15 C16 H16B 109.5 . .
C15 C16 H16C 109.5 . .
H16A C16 H16B 109.5 . .
H16A C16 H16C 109.5 . .
H16B C16 H16C 109.5 . .
C4 C3 H3 120.4 . .
C4 C3 C2 119.3(3) . .
C2 C3 H3 120.4 . .
N2 C11 C12 108.8(3) . .
N2 C11 C13 108.3(2) . .
N2 C11 C14 108.2(3) . .
C12 C11 C13 111.5(3) . .
C12 C11 C14 111.3(3) . .
C13 C11 C14 108.7(3) . .
C11 C12 H12A 109.5 . .
C11 C12 H12B 109.5 . .
C11 C12 H12C 109.5 . .
H12A C12 H12B 109.5 . .
H12A C12 H12C 109.5 . .
H12B C12 H12C 109.5 . .
C25 C28 H28A 109.5 . .
C25 C28 H28B 109.5 . .
C25 C28 H28C 109.5 . .
H28A C28 H28B 109.5 . .
H28A C28 H28C 109.5 . .
H28B C28 H28C 109.5 . .
H8A C8 H8B 109.5 . .
H8A C8 H8C 109.5 . .
H8B C8 H8C 109.5 . .
C7 C8 H8A 109.5 . .
C7 C8 H8B 109.5 . .
C7 C8 H8C 109.5 . .
O2 C6 C5 112.6(3) . .
O2 C6 C1 129.1(3) . .
C5 C6 C1 118.3(3) . .
C29 C30 H30A 109.5 . .
C29 C30 H30B 109.5 . .
C29 C30 H30C 109.5 . .
H30A C30 H30B 109.5 . .
H30A C30 H30C 109.5 . .
H30B C30 H30C 109.5 . .
C20 C21 C22 119.3(3) . .
C20 C21 H21 120.4 . .
C22 C21 H21 120.4 . .
N1 C7 C8 108.0(3) . .
N1 C7 C10 109.5(3) . .
N1 C7 C9 108.6(2) . .
C8 C7 C10 109.5(3) . .
C8 C7 C9 110.4(3) . .
C10 C7 C9 110.8(3) . .
C29 C31 H31A 109.5 . .
C29 C31 H31B 109.5 . .
C29 C31 H31C 109.5 . .
H31A C31 H31B 109.5 . .
H31A C31 H31C 109.5 . .
H31B C31 H31C 109.5 . .
C3 C2 H2 119.0 . .
C3 C2 C1 122.1(3) . .
C1 C2 H2 119.0 . .
C11 C13 H13A 109.5 . .
C11 C13 H13B 109.5 . .
C11 C13 H13C 109.5 . .
H13A C13 H13B 109.5 . .
H13A C13 H13C 109.5 . .
H13B C13 H13C 109.5 . .
O1 C1 C6 129.3(3) . .
O1 C1 C2 112.3(3) . .
C2 C1 C6 118.5(3) . .
C29 C32 H32A 109.5 . .
C29 C32 H32B 109.5 . .
C29 C32 H32C 109.5 . .
H32A C32 H32B 109.5 . .
H32A C32 H32C 109.5 . .
H32B C32 H32C 109.5 . .
C11 C14 H14A 109.5 . .
C11 C14 H14B 109.5 . .
C11 C14 H14C 109.5 . .
H14A C14 H14B 109.5 . .
H14A C14 H14C 109.5 . .
H14B C14 H14C 109.5 . .
C7 C10 H10A 109.5 . .
C7 C10 H10B 109.5 . .
C7 C10 H10C 109.5 . .
H10A C10 H10B 109.5 . .
H10A C10 H10C 109.5 . .
H10B C10 H10C 109.5 . .
C7 C9 H9A 109.5 . .
C7 C9 H9B 109.5 . .
C7 C9 H9C 109.5 . .
H9A C9 H9B 109.5 . .
H9A C9 H9C 109.5 . .
H9B C9 H9C 109.5 . .

loop_
_geom_bond_atom_site_label_1
_geom_bond_atom_site_label_2
_geom_bond_distance
_geom_bond_site_symmetry_2
Br1 Cu1 2.4223(5) .
Cu1 P4 2.2372(8) 1_565
Cu1 P1 2.2351(8) .
Cu1 N5 2.046(3) .
Cu2 Br2 2.4220(5) .
Cu2 P2 2.2310(8) .
Cu2 P3 2.2301(8) .
Cu2 N6 2.040(3) .
P2 P1 2.5100(10) .
P2 O2 1.642(2) .
P2 N2 1.683(3) .
P2 N1 1.688(2) .
P3 P4 2.5103(10) .
P3 O3 1.634(2) .
P3 N3 1.687(2) .
P3 N4 1.690(2) .
P4 Cu1 2.2372(8) 1_545
P4 O4 1.646(2) .
P4 N3 1.687(2) .
P4 N4 1.685(2) .
P1 O1 1.633(2) .
P1 N2 1.686(2) .
P1 N1 1.691(3) .
O4 C24 1.385(4) .
O1 C1 1.394(4) .
O3 C19 1.392(4) .
O2 C6 1.390(4) .
N3 C25 1.487(4) .
N2 C11 1.491(4) .
N1 C7 1.483(4) .
N4 C29 1.496(4) .
N5 C15 1.137(4) .
N6 C17 1.139(4) .
C23 H23 0.9500 .
C23 C24 1.391(4) .
C23 C22 1.374(5) .
C25 C26 1.527(4) .
C25 C27 1.519(5) .
C25 C28 1.523(5) .
C19 C24 1.414(4) .
C19 C20 1.396(4) .
C18 H18A 0.9800 .
C18 H18B 0.9800 .
C18 H18C 0.9800 .
C18 C17 1.452(5) .
C15 C16 1.455(5) .
C4 H4 0.9500 .
C4 C5 1.382(5) .
C4 C3 1.372(5) .
C26 H26A 0.9800 .
C26 H26B 0.9800 .
C26 H26C 0.9800 .
C20 H20 0.9500 .
C20 C21 1.377(5) .
C27 H27A 0.9800 .
C27 H27B 0.9800 .
C27 H27C 0.9800 .
C5 H5 0.9500 .
C5 C6 1.390(4) .
C29 C30 1.531(4) .
C29 C31 1.521(5) .
C29 C32 1.524(4) .
C22 H22 0.9500 .
C22 C21 1.387(5) .
C16 H16A 0.9800 .
C16 H16B 0.9800 .
C16 H16C 0.9800 .
C3 H3 0.9500 .
C3 C2 1.380(5) .
C11 C12 1.515(5) .
C11 C13 1.516(5) .
C11 C14 1.528(4) .
C12 H12A 0.9800 .
C12 H12B 0.9800 .
C12 H12C 0.9800 .
C28 H28A 0.9800 .
C28 H28B 0.9800 .
C28 H28C 0.9800 .
C8 H8A 0.9800 .
C8 H8B 0.9800 .
C8 H8C 0.9800 .
C8 C7 1.516(5) .
C6 C1 1.410(4) .
C30 H30A 0.9800 .
C30 H30B 0.9800 .
C30 H30C 0.9800 .
C21 H21 0.9500 .
C7 C10 1.524(5) .
C7 C9 1.528(5) .
C31 H31A 0.9800 .
C31 H31B 0.9800 .
C31 H31C 0.9800 .
C2 H2 0.9500 .
C2 C1 1.396(4) .
C13 H13A 0.9800 .
C13 H13B 0.9800 .
C13 H13C 0.9800 .
C32 H32A 0.9800 .
C32 H32B 0.9800 .
C32 H32C 0.9800 .
C14 H14A 0.9800 .
C14 H14B 0.9800 .
C14 H14C 0.9800 .
C10 H10A 0.9800 .
C10 H10B 0.9800 .
C10 H10C 0.9800 .
C9 H9A 0.9800 .
C9 H9B 0.9800 .
C9 H9C 0.9800 .

loop_
_geom_torsion_atom_site_label_1
_geom_torsion_atom_site_label_2
_geom_torsion_atom_site_label_3
_geom_torsion_atom_site_label_4
_geom_torsion
_geom_torsion_site_symmetry_1
Cu1 P4 O4 C24 168.9(2) 1_545
Cu1 P4 N3 P3 136.35(8) 1_545
Cu1 P4 N3 C25 -44.9(3) 1_545
Cu1 P4 N4 P3 -137.40(8) 1_545
Cu1 P4 N4 C29 53.5(3) 1_545
Cu1 P1 O1 C1 166.8(2) .
Cu1 P1 N2 P2 135.71(8) .
Cu1 P1 N2 C11 -46.3(3) .
Cu1 P1 N1 P2 -136.90(8) .
Cu1 P1 N1 C7 58.6(3) .
Cu2 P2 O2 C6 -166.3(2) .
Cu2 P2 N2 P1 -133.59(8) .
Cu2 P2 N2 C11 48.4(3) .
Cu2 P2 N1 P1 135.19(8) .
Cu2 P2 N1 C7 -60.5(3) .
Cu2 P3 O3 C19 -172.0(2) .
Cu2 P3 N3 P4 -134.39(8) .
Cu2 P3 N3 C25 46.9(3) .
Cu2 P3 N4 P4 138.64(8) .
Cu2 P3 N4 C29 -52.1(3) .
P2 P1 O1 C1 -13.6(3) .
P2 P1 N2 C11 178.0(3) .
P2 P1 N1 C7 -164.5(3) .
P2 O2 C6 C5 161.9(2) .
P2 O2 C6 C1 -19.2(5) .
P2 N2 C11 C12 -97.8(3) .
P2 N2 C11 C13 140.9(3) .
P2 N2 C11 C14 23.2(4) .
P2 N1 C7 C8 137.7(3) .
P2 N1 C7 C10 -103.1(3) .
P2 N1 C7 C9 18.0(4) .
P3 P4 O4 C24 -11.4(3) .
P3 P4 N3 C25 178.7(3) .
P3 P4 N4 C29 -169.1(3) .
P3 O3 C19 C24 -13.2(5) .
P3 O3 C19 C20 167.7(2) .
P3 N3 C25 C26 26.2(4) .
P3 N3 C25 C27 -93.8(3) .
P3 N3 C25 C28 144.6(3) .
P3 N4 C29 C30 -48.0(4) .
P3 N4 C29 C31 72.0(3) .
P3 N4 C29 C32 -168.1(2) .
P4 P3 O3 C19 10.7(2) .
P4 P3 N3 C25 -178.7(4) .
P4 P3 N4 C29 169.3(3) .
P4 O4 C24 C23 -165.9(2) .
P4 O4 C24 C19 14.9(5) .
P4 N3 C25 C26 -152.0(2) .
P4 N3 C25 C27 87.9(3) .
P4 N3 C25 C28 -33.7(4) .
P4 N4 C29 C30 117.5(3) .
P4 N4 C29 C31 -122.4(3) .
P4 N4 C29 C32 -2.6(4) .
P1 P2 O2 C6 14.2(3) .
P1 P2 N2 C11 -178.0(3) .
P1 P2 N1 C7 164.3(3) .
P1 O1 C1 C6 16.1(5) .
P1 O1 C1 C2 -163.7(2) .
P1 N2 C11 C12 84.9(3) .
P1 N2 C11 C13 -36.4(4) .
P1 N2 C11 C14 -154.1(2) .
P1 N1 C7 C8 -63.0(4) .
P1 N1 C7 C10 56.2(4) .
P1 N1 C7 C9 177.3(2) .
O4 P4 N3 P3 -92.86(13) .
O4 P4 N3 C25 85.8(3) .
O4 P4 N4 P3 91.93(13) .
O4 P4 N4 C29 -77.2(3) .
O1 P1 N2 P2 -93.13(13) .
O1 P1 N2 C11 84.9(3) .
O1 P1 N1 P2 92.09(13) .
O1 P1 N1 C7 -72.4(3) .
O3 P3 N3 P4 93.26(13) .
O3 P3 N3 C25 -85.4(3) .
O3 P3 N4 P4 -92.14(13) .
O3 P3 N4 C29 77.1(3) .
O3 C19 C24 O4 -1.0(5) .
O3 C19 C24 C23 179.8(3) .
O3 C19 C20 C21 179.0(3) .
O2 P2 N2 P1 93.01(13) .
O2 P2 N2 C11 -85.0(3) .
O2 P2 N1 P1 -91.58(13) .
O2 P2 N1 C7 72.8(3) .
O2 C6 C1 O1 2.3(6) .
O2 C6 C1 C2 -177.9(3) .
N3 P3 O3 C19 -32.3(3) .
N3 P3 N4 P4 9.68(13) .
N3 P3 N4 C29 179.0(3) .
N3 P4 O4 C24 31.5(3) .
N3 P4 N4 P3 -9.68(13) .
N3 P4 N4 C29 -178.8(3) .
N2 P2 O2 C6 -28.7(3) .
N2 P2 N1 P1 9.79(13) .
N2 P2 N1 C7 174.1(3) .
N2 P1 O1 C1 29.3(3) .
N2 P1 N1 P2 -9.78(13) .
N2 P1 N1 C7 -174.3(3) .
N1 P2 O2 C6 57.3(3) .
N1 P2 N2 P1 -9.83(13) .
N1 P2 N2 C11 172.2(3) .
N1 P1 O1 C1 -56.7(3) .
N1 P1 N2 P2 9.82(13) .
N1 P1 N2 C11 -172.2(3) .
N4 P3 O3 C19 53.7(3) .
N4 P3 N3 P4 -9.67(13) .
N4 P3 N3 C25 171.6(3) .
N4 P4 O4 C24 -54.5(3) .
N4 P4 N3 P3 9.70(13) .
N4 P4 N3 C25 -171.6(3) .
C23 C22 C21 C20 -0.8(5) .
C19 C20 C21 C22 1.2(5) .
C24 C23 C22 C21 -0.7(5) .
C24 C19 C20 C21 -0.2(5) .
C4 C5 C6 O2 179.1(3) .
C4 C5 C6 C1 0.0(5) .
C4 C3 C2 C1 -0.4(5) .
C20 C19 C24 O4 178.0(3) .
C20 C19 C24 C23 -1.2(4) .
C5 C4 C3 C2 1.4(5) .
C5 C6 C1 O1 -178.8(3) .
C5 C6 C1 C2 1.0(5) .
C22 C23 C24 O4 -177.7(3) .
C22 C23 C24 C19 1.6(5) .
C3 C4 C5 C6 -1.2(5) .
C3 C2 C1 O1 179.0(3) .
C3 C2 C1 C6 -0.8(5) .
